data_2000835
loop_
_publ_author_name
'Begum, N. S.'
'Jain, M.'
'Chandrasekhar, S.'
'Venkatesan, K.'

_publ_section_title
;
 Structure of 3-(2-hydroxyphenyl)propionic acid
;
_journal_issue 6
_journal_name_full 'Acta Crystallographica Section C'
_journal_page_first 1076
_journal_page_last 1078
_journal_paper_doi 10.1107/S0108270191012970
_journal_volume 48
_journal_year 1992
_chemical_formula_moiety 'C9 H10 O3'
_chemical_formula_sum 'C9 H10 O3'
_chemical_formula_weight 166
_space_group_crystal_system monoclinic
_space_group_IT_number 14
_space_group_name_Hall '-P 2ybc'
_space_group_name_H-M_alt 'P 1 21/c 1'
_cell_angle_alpha 90
_cell_angle_beta 90.670(10)
_cell_angle_gamma 90
_cell_formula_units_Z 4
_cell_length_a 8.2480(10)
_cell_length_b 5.145(2)
_cell_length_c 19.724(2)
_cell_volume 836.9(4)
_diffrn_radiation_type Mo
_diffrn_radiation_wavelength 0.7107
_exptl_absorpt_coefficient_mu 0.06
_exptl_crystal_density_diffrn 1.317
_exptl_crystal_density_meas 1.304
_exptl_crystal_F_000 352
_cod_data_source_file li0100.cif
_cod_data_source_block li0100a
_cod_depositor_comments
;
 Updating space group information and adding the symmetry operation list.

 Antanas Vaitkus,
 2018-06-15
;
_cod_original_cell_volume 836.7(3)
_cod_original_sg_symbol_H-M 'P 21/c'
_cod_database_code 2000835

loop_
_space_group_symop_id
_space_group_symop_operation_xyz
1 x,y,z
2 -x,y+1/2,-z+1/2
3 -x,-y,-z
4 x,-y+1/2,z+1/2

loop_
_atom_site_label
_atom_site_fract_x
_atom_site_fract_y
_atom_site_fract_z
_atom_site_U_iso_or_equiv
C(1) .2989(3) .1943(4) .88610(10) .531(7)
C(2) .1779(3) .0727(5) .84860(10) .624(9)
C(3) .1516(3) .1411(5) .78190(10) .618(8)
C(4) .2435(3) .3314(5) .75250(10) .573(8)
C(5) .3644(3) .4513(5) .79010(10) .514(7)
C(6) .3954(2) .3842(4) .85730(10) .460(7)
C(7) .5351(3) .5012(4) .89630(10) .518(7)
C(8) .6766(3) .3100(5) .8997(2) .613(9)
C(9) .8154(3) .3947(5) .94390(10) .543(8)
O(1) .3310(3) .1343(4) .95280(10) .775(8)
O(2) .8600(2) .2755(4) .99450(10) .689(6)
O(3) .8861(2) .6079(3) .92480(10) .716(7)
H(C2) .1110(4) -.0572(6) .87010(10) .797(8)
H(C3) .0608(4) .0616(7) .75440(10) .878(9)
H(C4) .2204(3) .3829(5) .70650(10) .675(7)
H(C5) .4281(3) .5926(4) .76920(10) .597(6)
H1(C7) .5689(3) .6679(5) .87570(10) .647(7)
H2(C7) .5046(3) .5471(5) .94390(10) .627(6)
H1(C8) .6413(4) .1476(6) .9197(2) .937(9)
H2(C8) .7251(4) .2799(6) .8522(2) .867(9)
H(O1) .2701(4) .0114(7) .9672(2) .830(9)
H(O3) .9748(4) .6302(6) .9499(2) .754(8)

loop_
_geom_bond_atom_site_label_1
_geom_bond_atom_site_label_2
_geom_bond_distance
C(1) C(2) 1.385(3)
C(1) C(6) 1.386(3)
C(1) O(1) 1.374(3)
C(2) C(3) 1.377(3)
C(3) C(4) 1.371(3)
C(4) C(5) 1.381(3)
C(5) C(6) 1.390(3)
C(6) C(7) 1.504(3)
C(7) C(8) 1.527(3)
C(8) C(9) 1.496(4)
C(9) O(2) 1.224(3)
C(9) O(3) 1.300(3)
C(2) H(C2) 0.97(3)
C(3) H(C3) 1.01(3)
C(4) H(C4) 0.96(3)
C(5) H(C5) 0.99(2)
C(7) H1(C7) 0.99(3)
C(7) H2(C7) 1.00(3)
C(8) H1(C8) 0.97(3)
C(8) H2(C8) 1.03(3)
O(1) H(O1) 0.86(4)
O(3) H(O3) 0.88(3)
